data_7031854
loop_
_publ_author_name
'H\"anninen, M M'
'Peuronen, A.'
'Damlin, P.'
'Tyystj\"arvi, V'
'Kivel\"a, H'
'Lehtonen, A.'

_publ_section_title
;
 Vanadium complexes with multidentate amine bisphenols.
;
_journal_issue 37
_journal_name_full 'Dalton transactions (Cambridge, England : 2003)'
_journal_page_first 14022
_journal_page_last 14028
_journal_paper_doi 10.1039/c4dt01007h
_journal_volume 43
_journal_year 2014
_chemical_formula_moiety 'C34 H52 N O5 V'
_chemical_formula_sum 'C34 H52 N O5 V'
_chemical_formula_weight 605.70
_chemical_name_systematic
;
 ?
;
_space_group_crystal_system monoclinic
_space_group_IT_number 14
_space_group_name_Hall '-P 2yn'
_space_group_name_H-M_alt 'P 1 21/n 1'
_symmetry_space_group_name_Hall '-P 2yn'
_symmetry_space_group_name_H-M 'P 1 21/n 1'
_atom_sites_solution_hydrogens geom
_atom_sites_solution_primary direct
_audit_creation_date 2013-12-02
_audit_creation_method
;
Olex2 1.2
(compiled 2013.11.15 svn.r2834 for OlexSys, GUI svn.r4720)
;
_cell_angle_alpha 90
_cell_angle_beta 93.008(3)
_cell_angle_gamma 90
_cell_formula_units_Z 4
_cell_length_a 10.8297(3)
_cell_length_b 10.4967(4)
_cell_length_c 29.3356(10)
_cell_measurement_reflns_used 4536
_cell_measurement_temperature 123.01(10)
_cell_measurement_theta_max 76.2520
_cell_measurement_theta_min 4.5090
_cell_volume 3330.16(19)
_computing_cell_refinement
;
CrysAlisPro, Agilent Technologies,
Version 1.171.36.28 (release 01-02-2013 CrysAlis171 .NET)
(compiled Feb  1 2013,16:14:44)
;
_computing_data_collection
;
CrysAlisPro, Agilent Technologies,
Version 1.171.36.28 (release 01-02-2013 CrysAlis171 .NET)
(compiled Feb  1 2013,16:14:44)
;
_computing_data_reduction
;
CrysAlisPro, Agilent Technologies,
Version 1.171.36.28 (release 01-02-2013 CrysAlis171 .NET)
(compiled Feb  1 2013,16:14:44)
;
_computing_molecular_graphics 'Olex2 (Dolomanov et al., 2009)'
_computing_publication_material 'Olex2 (Dolomanov et al., 2009)'
_computing_structure_refinement 'ShelXL (Sheldrick, 2008)'
_computing_structure_solution 'ShelXS (Sheldrick, 2008)'
_diffrn_ambient_temperature 123.01(10)
_diffrn_detector_area_resol_mean 5.1977
_diffrn_measured_fraction_theta_full 0.998
_diffrn_measured_fraction_theta_max 1.000
_diffrn_measurement_device_type 'SuperNova, Dual, Cu at zero, Atlas'
_diffrn_measurement_method '\w scans'
_diffrn_orient_matrix_UB_11 0.0740087000
_diffrn_orient_matrix_UB_12 -0.0085825000
_diffrn_orient_matrix_UB_13 0.0462284000
_diffrn_orient_matrix_UB_21 -0.1181402000
_diffrn_orient_matrix_UB_22 0.0298656000
_diffrn_orient_matrix_UB_23 0.0249646000
_diffrn_orient_matrix_UB_31 -0.0290190000
_diffrn_orient_matrix_UB_32 -0.1434692000
_diffrn_orient_matrix_UB_33 0.0025261000
_diffrn_radiation_monochromator mirror
_diffrn_radiation_type CuK\a
_diffrn_radiation_wavelength 1.54184
_diffrn_reflns_av_R_equivalents 0.0368
_diffrn_reflns_av_unetI/netI 0.0608
_diffrn_reflns_Laue_measured_fraction_full 0.998
_diffrn_reflns_Laue_measured_fraction_max 1.000
_diffrn_reflns_limit_h_max 9
_diffrn_reflns_limit_h_min -13
_diffrn_reflns_limit_k_max 3
_diffrn_reflns_limit_k_min -12
_diffrn_reflns_limit_l_max 35
_diffrn_reflns_limit_l_min -32
_diffrn_reflns_number 11251
_diffrn_reflns_point_group_measured_fraction_full 0.998
_diffrn_reflns_point_group_measured_fraction_max 1.000
_diffrn_reflns_theta_full 67.684
_diffrn_reflns_theta_max 70.979
_diffrn_reflns_theta_min 3.017
_diffrn_source 'SuperNova (Cu) X-ray Source'
_exptl_absorpt_coefficient_mu 2.797
_exptl_absorpt_correction_T_max 0.924
_exptl_absorpt_correction_T_min 0.683
_exptl_absorpt_correction_type analytical
_exptl_absorpt_process_details
;
CrysAlisPro, Agilent Technologies,
Version 1.171.36.28 (release 01-02-2013 CrysAlis171 .NET)
(compiled Feb  1 2013,16:14:44)
Analytical numeric absorption correction using a multifaceted crystal
            model based on expressions derived by R.C. Clark & J.S. Reid.
(Clark, R. C. & Reid, J. S. (1995). Acta Cryst. A51, 887-897)
;
_exptl_crystal_colour brown
_exptl_crystal_colour_primary brown
_exptl_crystal_density_diffrn 1.208
_exptl_crystal_F_000 1304
_exptl_crystal_size_max 0.2103
_exptl_crystal_size_mid 0.1124
_exptl_crystal_size_min 0.0297
_refine_diff_density_max 0.866
_refine_diff_density_min -0.466
_refine_diff_density_rms 0.109
_refine_ls_extinction_method none
_refine_ls_goodness_of_fit_ref 1.109
_refine_ls_hydrogen_treatment mixed
_refine_ls_matrix_type full
_refine_ls_number_parameters 404
_refine_ls_number_reflns 6451
_refine_ls_number_restraints 34
_refine_ls_restrained_S_all 1.110
_refine_ls_R_factor_all 0.0882
_refine_ls_R_factor_gt 0.0765
_refine_ls_shift/su_max 0.000
_refine_ls_shift/su_mean 0.000
_refine_ls_structure_factor_coef Fsqd
_refine_ls_weighting_details 'w=1/[\s^2^(Fo^2^)+(0.0933P)^2^+12.7536P] where P=(Fo^2^+2Fc^2^)/3'
_refine_ls_weighting_scheme calc
_refine_ls_wR_factor_gt 0.2104
_refine_ls_wR_factor_ref 0.2262
_reflns_Friedel_coverage 0.000
_reflns_number_gt 5588
_reflns_number_total 6451
_reflns_threshold_expression 'I > 2\s(I)'
_cod_data_source_file c4dt01007h2.cif
_cod_data_source_block 3_vt-1
_cod_depositor_comments 'Adding full bibliography for 7031852--7031855.cif.'
_cod_database_code 7031854
_shelxl_version_number 2013-4
_chemical_oxdiff_formula 'C32 H51 N1 O5 V1'
_shelx_space_group_comment
;
The symmetry employed for this shelxl refinement is uniquely defined
by the following loop, which should always be used as a source of
symmetry information in preference to the above space-group names.
They are only intended as comments.
;
_olex2_refinement_description
;
1. Fixed Uiso
 At 1.2 times of:
  All C(H) groups, All C(H,H) groups
 At 1.5 times of:
  All C(H,H,H) groups
2. Restrained distances
 C34B-C32 = C34A-C32 = C35B-C32 = C35A-C32
 1.53 with sigma of 0.02
3. Uiso/Uaniso restraints and constraints
C35B \\sim C35A: within 1.7A with sigma of 0.003 and sigma for terminal atoms
of 0.01
Uanis(C34B) \\sim Ueq, Uanis(C34A) \\sim Ueq, Uanis(C35B) \\sim Ueq,
Uanis(C35A) \\sim Ueq: with sigma of 0.002 and sigma for terminal atoms of 0.006
4. Others
 Sof(C34B)=Sof(H34D)=Sof(H34E)=Sof(H34F)=Sof(C35B)=Sof(H35D)=Sof(H35E)=
 Sof(H35F)=1-FVAR(1)
 Sof(C34A)=Sof(H34A)=Sof(H34B)=Sof(H34C)=Sof(C35A)=Sof(H35A)=Sof(H35B)=
 Sof(H35C)=FVAR(1)
5.a Secondary CH2 refined with riding coordinates:
 C7(H7A,H7B), C9(H9A,H9B), C19(H19A,H19B), C18(H18A,H18B), C17(H17A,H17B),
 C16(H16A,H16B)
5.b Aromatic/amide H refined with riding coordinates:
 C5(H5), C3(H3), C11(H11), C13(H13)
5.c Idealised Me refined as rotating group:
 C25(H25A,H25B,H25C), C26(H26A,H26B,H26C), C27(H27A,H27B,H27C), C21(H21A,H21B,
 H21C), C22(H22A,H22B,H22C), C23(H23A,H23B,H23C), C33(H33A,H33B,H33C),
 C34A(H34A,H34B,H34C), C34B(H34D,H34E,H34F), C35A(H35A,H35B,H35C), C35B(H35D,
 H35E,H35F), C29(H29A,H29B,H29C), C30(H30A,H30B,H30C), C31(H31A,H31B,H31C)
;

loop_
_space_group_symop_operation_xyz
'x, y, z'
'-x+1/2, y+1/2, -z+1/2'
'-x, -y, -z'
'x-1/2, -y-1/2, z-1/2'

loop_
_atom_site_label
_atom_site_type_symbol
_atom_site_fract_x
_atom_site_fract_y
_atom_site_fract_z
_atom_site_U_iso_or_equiv
_atom_site_adp_type
_atom_site_occupancy
_atom_site_site_symmetry_order
_atom_site_calc_flag
_atom_site_refinement_flags_posn
_atom_site_refinement_flags_adp
_atom_site_refinement_flags_occupancy
_atom_site_disorder_assembly
_atom_site_disorder_group
V1 V 0.49131(6) 0.24086(7) 0.24945(2) 0.0131(2) Uani 1 1 d . . . . .
O1 O 0.5489(3) 0.1013(3) 0.25457(11) 0.0193(7) Uani 1 1 d . . . . .
O2 O 0.4945(3) 0.2533(3) 0.18624(10) 0.0173(6) Uani 1 1 d . . . . .
O3 O 0.5130(3) 0.2904(3) 0.31147(10) 0.0172(6) Uani 1 1 d . . . . .
O5 O 0.3250(3) 0.2253(3) 0.25316(11) 0.0186(6) Uani 1 1 d . . . . .
O4 O 0.4244(3) 0.4401(3) 0.23701(11) 0.0194(7) Uani 1 1 d . . . . .
N8 N 0.6646(3) 0.3536(3) 0.24456(12) 0.0147(7) Uani 1 1 d . . . . .
C7 C 0.7537(4) 0.2834(4) 0.21659(15) 0.0164(9) Uani 1 1 d . . . . .
H7A H 0.7886 0.2123 0.2353 0.020 Uiso 1 1 calc R . . . .
H7B H 0.8227 0.3420 0.2107 0.020 Uiso 1 1 calc R . . . .
C6 C 0.7065(4) 0.2289(4) 0.17112(15) 0.0152(8) Uani 1 1 d . . . . .
C5 C 0.7950(4) 0.1914(4) 0.14089(15) 0.0172(9) Uani 1 1 d . . . . .
H5 H 0.8799 0.2058 0.1490 0.021 Uiso 1 1 calc R . . . .
C4 C 0.7625(4) 0.1336(4) 0.09940(16) 0.0183(9) Uani 1 1 d . . . . .
C3 C 0.6361(4) 0.1144(4) 0.08895(15) 0.0172(9) Uani 1 1 d . . . . .
H3 H 0.6125 0.0736 0.0609 0.021 Uiso 1 1 calc R . . . .
C2 C 0.5428(4) 0.1514(4) 0.11708(15) 0.0157(8) Uani 1 1 d . . . . .
C1 C 0.5811(4) 0.2108(4) 0.15888(15) 0.0163(9) Uani 1 1 d . . . . .
C9 C 0.7318(4) 0.3845(4) 0.28969(15) 0.0171(9) Uani 1 1 d . . . . .
H9A H 0.8194 0.4030 0.2841 0.020 Uiso 1 1 calc R . . . .
H9B H 0.6955 0.4630 0.3021 0.020 Uiso 1 1 calc R . . . .
C10 C 0.7280(4) 0.2816(4) 0.32519(15) 0.0166(9) Uani 1 1 d . . . . .
C11 C 0.8335(4) 0.2376(4) 0.34930(15) 0.0182(9) Uani 1 1 d . . . . .
H11 H 0.9127 0.2665 0.3415 0.022 Uiso 1 1 calc R . . . .
C12 C 0.8232(4) 0.1508(4) 0.38508(16) 0.0208(10) Uani 1 1 d . . . . .
C13 C 0.7057(5) 0.1129(5) 0.39558(16) 0.0221(10) Uani 1 1 d . . . . .
H13 H 0.6988 0.0533 0.4197 0.026 Uiso 1 1 calc R . . . .
C14 C 0.5954(4) 0.1565(5) 0.37307(16) 0.0205(9) Uani 1 1 d . . . . .
C15 C 0.6102(4) 0.2409(4) 0.33666(15) 0.0165(8) Uani 1 1 d . . . . .
C24 C 0.8569(4) 0.0910(5) 0.06533(16) 0.0213(10) Uani 1 1 d . . . . .
C25 C 0.9901(5) 0.1054(7) 0.0848(2) 0.0354(13) Uani 1 1 d . . . . .
H25A H 1.0010 0.0559 0.1131 0.053 Uiso 1 1 calc GR . . . .
H25B H 1.0072 0.1955 0.0914 0.053 Uiso 1 1 calc GR . . . .
H25C H 1.0473 0.0742 0.0626 0.053 Uiso 1 1 calc GR . . . .
C26 C 0.8402(5) 0.1734(6) 0.02199(18) 0.0312(12) Uani 1 1 d . . . . .
H26A H 0.8541 0.2631 0.0299 0.047 Uiso 1 1 calc GR . . . .
H26B H 0.7560 0.1627 0.0086 0.047 Uiso 1 1 calc GR . . . .
H26C H 0.8998 0.1468 -0.0001 0.047 Uiso 1 1 calc GR . . . .
C27 C 0.8343(5) -0.0501(5) 0.05282(18) 0.0257(10) Uani 1 1 d . . . . .
H27A H 0.7524 -0.0592 0.0373 0.039 Uiso 1 1 calc GR . . . .
H27B H 0.8383 -0.1017 0.0807 0.039 Uiso 1 1 calc GR . . . .
H27C H 0.8977 -0.0789 0.0325 0.039 Uiso 1 1 calc GR . . . .
C20 C 0.4062(4) 0.1254(4) 0.10449(16) 0.0192(9) Uani 1 1 d . . . . .
C21 C 0.3860(5) 0.0636(5) 0.05745(17) 0.0268(11) Uani 1 1 d . . . . .
H21A H 0.4280 -0.0190 0.0574 0.040 Uiso 1 1 calc GR . . . .
H21B H 0.4197 0.1190 0.0343 0.040 Uiso 1 1 calc GR . . . .
H21C H 0.2972 0.0513 0.0506 0.040 Uiso 1 1 calc GR . . . .
C22 C 0.3303(4) 0.2488(5) 0.10350(19) 0.0265(10) Uani 1 1 d . . . . .
H22A H 0.3605 0.3062 0.0802 0.040 Uiso 1 1 calc GR . . . .
H22B H 0.3387 0.2903 0.1334 0.040 Uiso 1 1 calc GR . . . .
H22C H 0.2431 0.2288 0.0962 0.040 Uiso 1 1 calc GR . . . .
C23 C 0.3554(5) 0.0332(5) 0.13962(17) 0.0265(11) Uani 1 1 d . . . . .
H23A H 0.3667 0.0701 0.1702 0.040 Uiso 1 1 calc GR . . . .
H23B H 0.3999 -0.0480 0.1386 0.040 Uiso 1 1 calc GR . . . .
H23C H 0.2671 0.0186 0.1324 0.040 Uiso 1 1 calc GR . . . .
C32 C 0.9364(4) 0.1087(5) 0.41483(17) 0.0252(10) Uani 1 1 d D . . . .
C33 C 0.9157(5) -0.0210(5) 0.4372(2) 0.0319(12) Uani 1 1 d . . . . .
H33A H 0.8934 -0.0841 0.4136 0.048 Uiso 1 1 calc GR . . . .
H33B H 0.8487 -0.0140 0.4583 0.048 Uiso 1 1 calc GR . . . .
H33C H 0.9918 -0.0478 0.4541 0.048 Uiso 1 1 calc GR . . . .
C34A C 0.977(2) 0.2155(15) 0.4474(7) 0.037(4) Uani 0.52(5) 1 d D U P A 1
H34A H 1.0545 0.1918 0.4638 0.055 Uiso 0.52(5) 1 calc GR . P A 1
H34B H 0.9128 0.2296 0.4692 0.055 Uiso 0.52(5) 1 calc GR . P A 1
H34C H 0.9890 0.2937 0.4300 0.055 Uiso 0.52(5) 1 calc GR . P A 1
C34B C 0.940(2) 0.2016(14) 0.4572(5) 0.024(4) Uani 0.48(5) 1 d D U P A 2
H34D H 1.0131 0.1837 0.4771 0.036 Uiso 0.48(5) 1 calc GR . P A 2
H34E H 0.8652 0.1888 0.4743 0.036 Uiso 0.48(5) 1 calc GR . P A 2
H34F H 0.9425 0.2900 0.4465 0.036 Uiso 0.48(5) 1 calc GR . P A 2
C35A C 1.0499(14) 0.083(2) 0.3844(6) 0.028(3) Uani 0.52(5) 1 d D U P A 1
H35A H 1.0269 0.0193 0.3611 0.042 Uiso 0.52(5) 1 calc GR . P A 1
H35B H 1.1201 0.0518 0.4037 0.042 Uiso 0.52(5) 1 calc GR . P A 1
H35C H 1.0731 0.1626 0.3695 0.042 Uiso 0.52(5) 1 calc GR . P A 1
C35B C 1.0562(16) 0.115(3) 0.3911(8) 0.034(4) Uani 0.48(5) 1 d D U P A 2
H35D H 1.0497 0.0628 0.3633 0.051 Uiso 0.48(5) 1 calc GR . P A 2
H35E H 1.1236 0.0827 0.4115 0.051 Uiso 0.48(5) 1 calc GR . P A 2
H35F H 1.0733 0.2036 0.3829 0.051 Uiso 0.48(5) 1 calc GR . P A 2
C28 C 0.4672(5) 0.1153(5) 0.38785(17) 0.0251(10) Uani 1 1 d . . . . .
C29 C 0.4767(6) 0.0409(7) 0.4329(2) 0.0453(16) Uani 1 1 d . . . . .
H29A H 0.5195 0.0929 0.4565 0.068 Uiso 1 1 calc GR . . . .
H29B H 0.5232 -0.0380 0.4287 0.068 Uiso 1 1 calc GR . . . .
H29C H 0.3935 0.0201 0.4422 0.068 Uiso 1 1 calc GR . . . .
C30 C 0.3861(5) 0.2326(6) 0.3951(2) 0.0332(12) Uani 1 1 d . . . . .
H30A H 0.3692 0.2759 0.3658 0.050 Uiso 1 1 calc GR . . . .
H30B H 0.4293 0.2910 0.4165 0.050 Uiso 1 1 calc GR . . . .
H30C H 0.3080 0.2058 0.4075 0.050 Uiso 1 1 calc GR . . . .
C31 C 0.4045(5) 0.0286(6) 0.35115(19) 0.0316(12) Uani 1 1 d . . . . .
H31A H 0.4561 -0.0466 0.3468 0.047 Uiso 1 1 calc GR . . . .
H31B H 0.3940 0.0755 0.3223 0.047 Uiso 1 1 calc GR . . . .
H31C H 0.3234 0.0018 0.3610 0.047 Uiso 1 1 calc GR . . . .
C19 C 0.2458(4) 0.3330(5) 0.2512(2) 0.0275(11) Uani 1 1 d . . . . .
H19A H 0.1793 0.3212 0.2727 0.033 Uiso 1 1 calc R . . . .
H19B H 0.2070 0.3411 0.2200 0.033 Uiso 1 1 calc R . . . .
C18 C 0.3169(4) 0.4530(5) 0.26335(19) 0.0247(10) Uani 1 1 d . . . . .
H18A H 0.2688 0.5300 0.2544 0.030 Uiso 1 1 calc R . . . .
H18B H 0.3397 0.4568 0.2964 0.030 Uiso 1 1 calc R . . . .
C17 C 0.5184(4) 0.5348(4) 0.24192(16) 0.0199(9) Uani 1 1 d . . . . .
H17A H 0.5363 0.5555 0.2745 0.024 Uiso 1 1 calc R . . . .
H17B H 0.4928 0.6136 0.2255 0.024 Uiso 1 1 calc R . . . .
C16 C 0.6316(4) 0.4757(4) 0.22111(16) 0.0185(9) Uani 1 1 d . . . . .
H16A H 0.6135 0.4599 0.1882 0.022 Uiso 1 1 calc R . . . .
H16B H 0.7022 0.5355 0.2243 0.022 Uiso 1 1 calc R . . . .

loop_
_atom_site_aniso_label
_atom_site_aniso_U_11
_atom_site_aniso_U_22
_atom_site_aniso_U_33
_atom_site_aniso_U_23
_atom_site_aniso_U_13
_atom_site_aniso_U_12
V1 0.0107(3) 0.0109(4) 0.0179(4) -0.0005(3) 0.0014(3) 0.0001(3)
O1 0.0163(15) 0.0155(15) 0.0263(16) -0.0005(13) 0.0024(12) 0.0016(12)
O2 0.0123(14) 0.0236(16) 0.0163(14) -0.0029(12) 0.0028(11) 0.0015(13)
O3 0.0158(15) 0.0190(15) 0.0168(15) -0.0010(12) 0.0011(11) 0.0021(12)
O5 0.0130(14) 0.0188(16) 0.0241(16) -0.0020(12) 0.0021(12) 0.0041(12)
O4 0.0148(15) 0.0170(15) 0.0266(16) -0.0006(13) 0.0026(12) 0.0018(12)
N8 0.0131(17) 0.0126(17) 0.0185(18) 0.0001(14) 0.0013(14) -0.0001(13)
C7 0.0136(19) 0.017(2) 0.019(2) 0.0023(16) 0.0010(16) 0.0028(16)
C6 0.0120(19) 0.014(2) 0.019(2) 0.0009(16) 0.0020(16) 0.0028(16)
C5 0.0099(19) 0.022(2) 0.020(2) 0.0011(17) 0.0013(16) 0.0011(17)
C4 0.016(2) 0.020(2) 0.019(2) 0.0027(17) 0.0044(17) 0.0026(17)
C3 0.017(2) 0.017(2) 0.018(2) -0.0023(16) 0.0024(16) -0.0013(17)
C2 0.015(2) 0.0103(19) 0.022(2) 0.0019(16) 0.0020(16) -0.0018(16)
C1 0.0110(19) 0.018(2) 0.020(2) 0.0038(16) 0.0030(16) 0.0026(16)
C9 0.019(2) 0.015(2) 0.017(2) -0.0007(16) 0.0007(16) -0.0018(17)
C10 0.020(2) 0.013(2) 0.017(2) -0.0006(16) -0.0001(16) -0.0031(16)
C11 0.017(2) 0.018(2) 0.019(2) -0.0044(17) -0.0014(16) -0.0033(17)
C12 0.024(2) 0.016(2) 0.021(2) -0.0025(18) -0.0072(18) 0.0043(18)
C13 0.027(2) 0.019(2) 0.020(2) 0.0054(18) -0.0052(18) -0.0047(19)
C14 0.022(2) 0.021(2) 0.019(2) 0.0000(17) -0.0018(17) -0.0051(18)
C15 0.016(2) 0.017(2) 0.016(2) -0.0009(16) -0.0008(16) 0.0009(17)
C24 0.016(2) 0.028(3) 0.021(2) -0.0040(19) 0.0047(17) 0.0013(18)
C25 0.015(2) 0.055(4) 0.036(3) -0.017(3) 0.006(2) 0.002(2)
C26 0.032(3) 0.035(3) 0.028(3) 0.006(2) 0.013(2) 0.002(2)
C27 0.021(2) 0.030(3) 0.027(2) -0.002(2) 0.0041(19) 0.006(2)
C20 0.015(2) 0.018(2) 0.025(2) -0.0018(18) 0.0058(17) -0.0014(17)
C21 0.020(2) 0.035(3) 0.026(2) -0.007(2) -0.0011(19) -0.004(2)
C22 0.016(2) 0.027(3) 0.036(3) -0.004(2) -0.0053(19) 0.001(2)
C23 0.024(2) 0.029(3) 0.028(2) 0.002(2) 0.0058(19) -0.011(2)
C32 0.022(2) 0.023(2) 0.029(2) -0.001(2) -0.013(2) 0.0000(19)
C33 0.031(3) 0.027(3) 0.037(3) 0.007(2) -0.003(2) 0.006(2)
C34A 0.036(6) 0.035(6) 0.038(6) -0.005(4) -0.008(5) -0.003(4)
C34B 0.026(6) 0.021(5) 0.024(5) -0.003(4) -0.007(4) -0.005(4)
C35A 0.019(4) 0.029(6) 0.036(5) 0.005(4) -0.011(3) -0.006(4)
C35B 0.026(5) 0.035(6) 0.039(5) 0.003(5) -0.010(4) -0.001(4)
C28 0.025(2) 0.027(3) 0.022(2) 0.0031(19) -0.0005(19) -0.010(2)
C29 0.036(3) 0.063(4) 0.036(3) 0.020(3) 0.000(2) -0.015(3)
C30 0.023(2) 0.041(3) 0.037(3) -0.003(2) 0.011(2) -0.007(2)
C31 0.029(3) 0.031(3) 0.035(3) -0.001(2) 0.004(2) -0.015(2)
C19 0.010(2) 0.028(3) 0.045(3) 0.001(2) 0.0043(19) 0.0031(18)
C18 0.015(2) 0.022(2) 0.038(3) 0.001(2) 0.0072(19) 0.0068(18)
C17 0.021(2) 0.012(2) 0.026(2) 0.0007(17) 0.0010(18) 0.0002(17)
C16 0.019(2) 0.014(2) 0.023(2) 0.0023(17) 0.0012(17) -0.0011(17)

loop_
_atom_type_symbol
_atom_type_description
_atom_type_scat_dispersion_real
_atom_type_scat_dispersion_imag
_atom_type_scat_source
C C 0.0181 0.0091 'International Tables Vol C Tables 4.2.6.8 and 6.1.1.4'
H H 0.0000 0.0000 'International Tables Vol C Tables 4.2.6.8 and 6.1.1.4'
N N 0.0311 0.0180 'International Tables Vol C Tables 4.2.6.8 and 6.1.1.4'
O O 0.0492 0.0322 'International Tables Vol C Tables 4.2.6.8 and 6.1.1.4'
V V 0.0687 2.1097 'International Tables Vol C Tables 4.2.6.8 and 6.1.1.4'

loop_
_exptl_crystal_face_index_h
_exptl_crystal_face_index_k
_exptl_crystal_face_index_l
_exptl_crystal_face_perp_dist
_exptl_oxdiff_crystal_face_indexfrac_h
_exptl_oxdiff_crystal_face_indexfrac_k
_exptl_oxdiff_crystal_face_indexfrac_l
_exptl_oxdiff_crystal_face_x
_exptl_oxdiff_crystal_face_y
_exptl_oxdiff_crystal_face_z
-1 -7 1 0.1099 -1.0027 -7.0051 1.0060 0.0324 -0.0656 1.0367
-5 4 -5 0.0887 -5.0035 3.9996 -5.0104 -0.6363 0.5855 -0.4413
-7 0 -3 0.0498 -7.0066 -0.0032 -3.0071 -0.6575 0.7526 0.1962
7 -1 3 0.0510 7.0064 -0.9976 3.0080 0.6662 -0.7824 -0.0526
-1 0 19 0.0214 -1.0036 0.0073 19.0119 0.8046 0.5934 0.0761
1 0 -19 0.0084 1.0036 -0.0073 -19.0119 -0.8046 -0.5934 -0.0761
3 -5 -10 0.0873 3.0033 -5.0069 -10.0001 -0.1970 -0.7540 0.6059
-5 0 13 0.0364 -5.0068 0.0037 13.0050 0.2306 0.9163 0.1776
5 0 -13 0.0380 5.0068 -0.0037 -13.0050 -0.2306 -0.9163 -0.1776
1 7 0 0.0986 1.0025 7.0055 -0.0053 0.0138 0.0907 -1.0342

loop_
_geom_angle_atom_site_label_1
_geom_angle_atom_site_label_2
_geom_angle_atom_site_label_3
_geom_angle
O1 V1 O2 97.51(16)
O1 V1 O3 97.68(16)
O1 V1 O5 107.18(16)
O1 V1 O4 174.27(15)
O1 V1 N8 99.61(15)
O2 V1 O3 158.36(14)
O2 V1 O4 78.14(13)
O2 V1 N8 80.74(14)
O3 V1 O4 85.56(13)
O3 V1 N8 81.60(14)
O5 V1 O2 97.83(14)
O5 V1 O3 92.30(14)
O5 V1 O4 77.32(13)
O5 V1 N8 153.10(15)
N8 V1 O4 76.11(13)
C1 O2 V1 128.5(3)
C15 O3 V1 118.1(3)
C19 O5 V1 121.7(3)
C18 O4 V1 105.4(3)
C17 O4 V1 114.3(3)
C17 O4 C18 118.3(4)
C7 N8 V1 110.1(3)
C7 N8 C9 107.0(3)
C9 N8 V1 115.2(3)
C16 N8 V1 107.7(3)
C16 N8 C7 108.5(3)
C16 N8 C9 108.2(3)
N8 C7 H7A 107.8
N8 C7 H7B 107.8
N8 C7 C6 118.2(4)
H7A C7 H7B 107.1
C6 C7 H7A 107.8
C6 C7 H7B 107.8
C5 C6 C7 117.0(4)
C5 C6 C1 119.2(4)
C1 C6 C7 123.7(4)
C6 C5 H5 119.0
C4 C5 C6 122.0(4)
C4 C5 H5 119.0
C5 C4 C3 117.0(4)
C5 C4 C24 123.5(4)
C3 C4 C24 119.5(4)
C4 C3 H3 117.9
C2 C3 C4 124.1(4)
C2 C3 H3 117.9
C3 C2 C1 116.5(4)
C3 C2 C20 121.9(4)
C1 C2 C20 121.5(4)
O2 C1 C6 120.0(4)
O2 C1 C2 118.8(4)
C6 C1 C2 121.2(4)
N8 C9 H9A 108.5
N8 C9 H9B 108.5
H9A C9 H9B 107.5
C10 C9 N8 115.0(4)
C10 C9 H9A 108.5
C10 C9 H9B 108.5
C11 C10 C9 122.6(4)
C11 C10 C15 120.7(4)
C15 C10 C9 116.4(4)
C10 C11 H11 119.9
C10 C11 C12 120.1(4)
C12 C11 H11 119.9
C11 C12 C32 121.5(4)
C13 C12 C11 117.7(4)
C13 C12 C32 120.5(4)
C12 C13 H13 117.7
C12 C13 C14 124.7(4)
C14 C13 H13 117.7
C13 C14 C28 122.1(4)
C15 C14 C13 115.7(4)
C15 C14 C28 122.2(4)
O3 C15 C10 116.2(4)
O3 C15 C14 122.7(4)
C10 C15 C14 121.1(4)
C4 C24 C26 108.7(4)
C4 C24 C27 109.4(4)
C25 C24 C4 112.0(4)
C25 C24 C26 108.7(4)
C25 C24 C27 108.6(4)
C26 C24 C27 109.4(4)
C24 C25 H25A 109.5
C24 C25 H25B 109.5
C24 C25 H25C 109.5
H25A C25 H25B 109.5
H25A C25 H25C 109.5
H25B C25 H25C 109.5
C24 C26 H26A 109.5
C24 C26 H26B 109.5
C24 C26 H26C 109.5
H26A C26 H26B 109.5
H26A C26 H26C 109.5
H26B C26 H26C 109.5
C24 C27 H27A 109.5
C24 C27 H27B 109.5
C24 C27 H27C 109.5
H27A C27 H27B 109.5
H27A C27 H27C 109.5
H27B C27 H27C 109.5
C2 C20 C21 112.6(4)
C2 C20 C22 111.4(4)
C2 C20 C23 109.0(4)
C21 C20 C22 106.8(4)
C21 C20 C23 107.3(4)
C22 C20 C23 109.5(4)
C20 C21 H21A 109.5
C20 C21 H21B 109.5
C20 C21 H21C 109.5
H21A C21 H21B 109.5
H21A C21 H21C 109.5
H21B C21 H21C 109.5
C20 C22 H22A 109.5
C20 C22 H22B 109.5
C20 C22 H22C 109.5
H22A C22 H22B 109.5
H22A C22 H22C 109.5
H22B C22 H22C 109.5
C20 C23 H23A 109.5
C20 C23 H23B 109.5
C20 C23 H23C 109.5
H23A C23 H23B 109.5
H23A C23 H23C 109.5
H23B C23 H23C 109.5
C12 C32 C33 111.7(4)
C12 C32 C34B 104.7(7)
C12 C32 C35A 110.5(7)
C33 C32 C34B 102.1(8)
C33 C32 C35A 103.1(8)
C34A C32 C12 109.9(7)
C34A C32 C33 115.4(10)
C34A C32 C35A 105.8(10)
C35B C32 C12 114.0(9)
C35B C32 C33 112.7(10)
C35B C32 C34B 110.7(10)
C32 C33 H33A 109.5
C32 C33 H33B 109.5
C32 C33 H33C 109.5
H33A C33 H33B 109.5
H33A C33 H33C 109.5
H33B C33 H33C 109.5
C32 C34A H34A 109.5
C32 C34A H34B 109.5
C32 C34A H34C 109.5
H34A C34A H34B 109.5
H34A C34A H34C 109.5
H34B C34A H34C 109.5
C32 C34B H34D 109.5
C32 C34B H34E 109.5
C32 C34B H34F 109.5
H34D C34B H34E 109.5
H34D C34B H34F 109.5
H34E C34B H34F 109.5
C32 C35A H35A 109.5
C32 C35A H35B 109.5
C32 C35A H35C 109.5
H35A C35A H35B 109.5
H35A C35A H35C 109.5
H35B C35A H35C 109.5
C32 C35B H35D 109.5
C32 C35B H35E 109.5
C32 C35B H35F 109.5
H35D C35B H35E 109.5
H35D C35B H35F 109.5
H35E C35B H35F 109.5
C14 C28 C31 109.9(4)
C29 C28 C14 111.4(4)
C29 C28 C31 107.9(5)
C30 C28 C14 110.2(4)
C30 C28 C29 107.6(5)
C30 C28 C31 109.6(5)
C28 C29 H29A 109.5
C28 C29 H29B 109.5
C28 C29 H29C 109.5
H29A C29 H29B 109.5
H29A C29 H29C 109.5
H29B C29 H29C 109.5
C28 C30 H30A 109.5
C28 C30 H30B 109.5
C28 C30 H30C 109.5
H30A C30 H30B 109.5
H30A C30 H30C 109.5
H30B C30 H30C 109.5
C28 C31 H31A 109.5
C28 C31 H31B 109.5
C28 C31 H31C 109.5
H31A C31 H31B 109.5
H31A C31 H31C 109.5
H31B C31 H31C 109.5
O5 C19 H19A 109.5
O5 C19 H19B 109.5
O5 C19 C18 110.8(4)
H19A C19 H19B 108.1
C18 C19 H19A 109.5
C18 C19 H19B 109.5
O4 C18 C19 102.2(4)
O4 C18 H18A 111.3
O4 C18 H18B 111.3
C19 C18 H18A 111.3
C19 C18 H18B 111.3
H18A C18 H18B 109.2
O4 C17 H17A 110.7
O4 C17 H17B 110.7
O4 C17 C16 105.1(4)
H17A C17 H17B 108.8
C16 C17 H17A 110.7
C16 C17 H17B 110.7
N8 C16 C17 110.0(4)
N8 C16 H16A 109.7
N8 C16 H16B 109.7
C17 C16 H16A 109.7
C17 C16 H16B 109.7
H16A C16 H16B 108.2

loop_
_geom_bond_atom_site_label_1
_geom_bond_atom_site_label_2
_geom_bond_distance
V1 O1 1.597(3)
V1 O2 1.861(3)
V1 O3 1.895(3)
V1 O5 1.817(3)
V1 O4 2.237(3)
V1 N8 2.230(4)
O2 C1 1.343(5)
O3 C15 1.358(5)
O5 C19 1.418(6)
O4 C18 1.437(6)
O4 C17 1.424(6)
N8 C7 1.493(5)
N8 C9 1.512(5)
N8 C16 1.490(6)
C7 H7A 0.9900
C7 H7B 0.9900
C7 C6 1.516(6)
C6 C5 1.396(6)
C6 C1 1.399(6)
C5 H5 0.9500
C5 C4 1.388(7)
C4 C3 1.402(6)
C4 C24 1.533(6)
C3 H3 0.9500
C3 C2 1.392(6)
C2 C1 1.418(6)
C2 C20 1.530(6)
C9 H9A 0.9900
C9 H9B 0.9900
C9 C10 1.503(6)
C10 C11 1.391(6)
C10 C15 1.403(6)
C11 H11 0.9500
C11 C12 1.399(7)
C12 C13 1.383(7)
C12 C32 1.532(6)
C13 H13 0.9500
C13 C14 1.411(7)
C14 C15 1.403(6)
C14 C28 1.538(7)
C24 C25 1.531(7)
C24 C26 1.541(7)
C24 C27 1.542(7)
C25 H25A 0.9800
C25 H25B 0.9800
C25 H25C 0.9800
C26 H26A 0.9800
C26 H26B 0.9800
C26 H26C 0.9800
C27 H27A 0.9800
C27 H27B 0.9800
C27 H27C 0.9800
C20 C21 1.530(7)
C20 C22 1.534(7)
C20 C23 1.537(6)
C21 H21A 0.9800
C21 H21B 0.9800
C21 H21C 0.9800
C22 H22A 0.9800
C22 H22B 0.9800
C22 H22C 0.9800
C23 H23A 0.9800
C23 H23B 0.9800
C23 H23C 0.9800
C32 C33 1.533(7)
C32 C34A 1.521(12)
C32 C34B 1.579(12)
C32 C35A 1.579(14)
C32 C35B 1.506(15)
C33 H33A 0.9800
C33 H33B 0.9800
C33 H33C 0.9800
C34A H34A 0.9800
C34A H34B 0.9800
C34A H34C 0.9800
C34B H34D 0.9800
C34B H34E 0.9800
C34B H34F 0.9800
C35A H35A 0.9800
C35A H35B 0.9800
C35A H35C 0.9800
C35B H35D 0.9800
C35B H35E 0.9800
C35B H35F 0.9800
C28 C29 1.534(7)
C28 C30 1.533(8)
C28 C31 1.540(7)
C29 H29A 0.9800
C29 H29B 0.9800
C29 H29C 0.9800
C30 H30A 0.9800
C30 H30B 0.9800
C30 H30C 0.9800
C31 H31A 0.9800
C31 H31B 0.9800
C31 H31C 0.9800
C19 H19A 0.9900
C19 H19B 0.9900
C19 C18 1.510(7)
C18 H18A 0.9900
C18 H18B 0.9900
C17 H17A 0.9900
C17 H17B 0.9900
C17 C16 1.529(6)
C16 H16A 0.9900
C16 H16B 0.9900

loop_
_geom_torsion_atom_site_label_1
_geom_torsion_atom_site_label_2
_geom_torsion_atom_site_label_3
_geom_torsion_atom_site_label_4
_geom_torsion
V1 O2 C1 C6 -43.8(6)
V1 O2 C1 C2 138.2(3)
V1 O3 C15 C10 68.8(5)
V1 O3 C15 C14 -113.0(4)
V1 O5 C19 C18 -21.1(6)
V1 O4 C18 C19 -47.1(4)
V1 O4 C17 C16 39.3(4)
V1 N8 C7 C6 48.1(4)
V1 N8 C9 C10 36.4(5)
V1 N8 C16 C17 47.1(4)
O1 V1 O2 C1 -37.9(4)
O1 V1 O3 C15 30.5(3)
O1 V1 O5 C19 178.2(4)
O2 V1 O3 C15 -103.8(4)
O2 V1 O5 C19 -81.4(4)
O3 V1 O2 C1 96.3(5)
O3 V1 O5 C19 79.4(4)
O5 V1 O2 C1 -146.5(4)
O5 V1 O3 C15 138.1(3)
O5 C19 C18 O4 46.1(5)
O4 V1 O2 C1 138.3(4)
O4 V1 O3 C15 -144.8(3)
O4 V1 O5 C19 -5.5(4)
O4 C17 C16 N8 -57.3(5)
N8 V1 O2 C1 60.7(4)
N8 V1 O3 C15 -68.2(3)
N8 V1 O5 C19 3.5(6)
N8 C7 C6 C5 165.0(4)
N8 C7 C6 C1 -17.2(6)
N8 C9 C10 C11 130.0(4)
N8 C9 C10 C15 -56.8(5)
C7 N8 C9 C10 -86.4(4)
C7 N8 C16 C17 166.2(4)
C7 C6 C5 C4 176.3(4)
C7 C6 C1 O2 6.3(7)
C7 C6 C1 C2 -175.7(4)
C6 C5 C4 C3 0.1(7)
C6 C5 C4 C24 -180.0(4)
C5 C6 C1 O2 -175.9(4)
C5 C6 C1 C2 2.1(7)
C5 C4 C3 C2 1.1(7)
C5 C4 C24 C25 6.6(7)
C5 C4 C24 C26 -113.5(5)
C5 C4 C24 C27 127.1(5)
C4 C3 C2 C1 -0.6(7)
C4 C3 C2 C20 -178.6(4)
C3 C4 C24 C25 -173.4(5)
C3 C4 C24 C26 66.5(6)
C3 C4 C24 C27 -52.9(6)
C3 C2 C1 O2 177.0(4)
C3 C2 C1 C6 -1.0(6)
C3 C2 C20 C21 -3.5(6)
C3 C2 C20 C22 -123.5(5)
C3 C2 C20 C23 115.5(5)
C1 C6 C5 C4 -1.6(7)
C1 C2 C20 C21 178.6(4)
C1 C2 C20 C22 58.6(6)
C1 C2 C20 C23 -62.3(5)
C9 N8 C7 C6 174.0(4)
C9 N8 C16 C17 -78.1(4)
C9 C10 C11 C12 173.6(4)
C9 C10 C15 O3 5.9(6)
C9 C10 C15 C14 -172.3(4)
C10 C11 C12 C13 -0.9(7)
C10 C11 C12 C32 -175.0(4)
C11 C10 C15 O3 179.2(4)
C11 C10 C15 C14 1.0(7)
C11 C12 C13 C14 -0.6(7)
C11 C12 C32 C33 -156.4(5)
C11 C12 C32 C34A 74.2(13)
C11 C12 C32 C34B 93.9(10)
C11 C12 C32 C35A -42.2(11)
C11 C12 C32 C35B -27.2(14)
C12 C13 C14 C15 2.2(7)
C12 C13 C14 C28 -177.1(5)
C13 C12 C32 C33 29.7(6)
C13 C12 C32 C34A -99.7(13)
C13 C12 C32 C34B -80.0(11)
C13 C12 C32 C35A 143.9(10)
C13 C12 C32 C35B 158.9(13)
C13 C14 C15 O3 179.6(4)
C13 C14 C15 C10 -2.3(7)
C13 C14 C28 C29 8.6(7)
C13 C14 C28 C30 128.0(5)
C13 C14 C28 C31 -111.1(5)
C15 C10 C11 C12 0.7(7)
C15 C14 C28 C29 -170.8(5)
C15 C14 C28 C30 -51.3(6)
C15 C14 C28 C31 69.6(6)
C24 C4 C3 C2 -178.9(4)
C20 C2 C1 O2 -5.0(6)
C20 C2 C1 C6 177.0(4)
C32 C12 C13 C14 173.5(4)
C28 C14 C15 O3 -1.1(7)
C28 C14 C15 C10 177.0(4)
C18 O4 C17 C16 164.4(4)
C17 O4 C18 C19 -176.5(4)
C16 N8 C7 C6 -69.5(5)
C16 N8 C9 C10 156.9(4)
